data_4122198
loop_
_publ_author_name
'Dinca, Mircea'
'Long, Jeffrey R.'

_publ_section_title
;
 Strong H(2) binding and selective gas adsorption within the microporous
 coordination solid Mg(3)(O(2)C-C(10)H(6)-CO(2))(3).
;
_journal_issue 26
_journal_name_full 'Journal of the American Chemical Society'
_journal_page_first 9376
_journal_page_last 9377
_journal_paper_doi 10.1021/ja0523082
_journal_volume 127
_journal_year 2005
_chemical_formula_moiety 'C56 H62 Mg3 N4 O16'
_chemical_formula_sum 'C56 H62 Mg3 N4 O16'
_chemical_formula_weight 1120.03
_chemical_name_systematic
; 
 ? 
;
_space_group_IT_number 15
_symmetry_cell_setting monoclinic
_symmetry_space_group_name_Hall '-C 2yc'
_symmetry_space_group_name_H-M 'C 1 2/c 1'
_atom_sites_solution_hydrogens geom
_atom_sites_solution_primary direct
_atom_sites_solution_secondary difmap
_audit_creation_method SHELXL-97
_cell_angle_alpha 90.00
_cell_angle_beta 101.493(4)
_cell_angle_gamma 90.00
_cell_formula_units_Z 4
_cell_length_a 15.045(4)
_cell_length_b 18.036(5)
_cell_length_c 20.979(5)
_cell_measurement_reflns_used 12450
_cell_measurement_temperature 133(2)
_cell_measurement_theta_max 38.44
_cell_measurement_theta_min 6.01
_cell_volume 5579(3)
_computing_cell_refinement 'Bruker SAINT v6.36'
_computing_data_collection 'Bruker SMART v5.054d'
_computing_data_reduction 'Bruker SAINT v6.36'
_computing_structure_refinement 'SHELXL-97 (Sheldrick, 1997)'
_computing_structure_solution 'SHELXS-97 (Sheldrick, 1990)'
_diffrn_ambient_temperature 133(2)
_diffrn_measured_fraction_theta_full 0.959
_diffrn_measured_fraction_theta_max 0.959
_diffrn_measurement_device_type 'Bruker SMART CCD'
_diffrn_measurement_method \w/2\q-scans
_diffrn_radiation_monochromator graphite
_diffrn_radiation_source 'fine-focus sealed tube'
_diffrn_radiation_type MoK\a
_diffrn_radiation_wavelength 0.71073
_diffrn_reflns_av_R_equivalents 0.1278
_diffrn_reflns_av_sigmaI/netI 0.2058
_diffrn_reflns_limit_h_max 17
_diffrn_reflns_limit_h_min -14
_diffrn_reflns_limit_k_max 21
_diffrn_reflns_limit_k_min -13
_diffrn_reflns_limit_l_max 23
_diffrn_reflns_limit_l_min -23
_diffrn_reflns_number 12160
_diffrn_reflns_theta_full 24.74
_diffrn_reflns_theta_max 24.74
_diffrn_reflns_theta_min 1.78
_diffrn_standards_decay_% 0
_diffrn_standards_interval_count 0
_diffrn_standards_interval_time 0
_diffrn_standards_number 0
_exptl_absorpt_coefficient_mu 0.127
_exptl_absorpt_correction_T_max 0.9911
_exptl_absorpt_correction_T_min 0.9640
_exptl_absorpt_correction_type empirical
_exptl_absorpt_process_details 'Blessing, 1995'
_exptl_crystal_colour colorless
_exptl_crystal_density_diffrn 1.334
_exptl_crystal_density_method 'not measured'
_exptl_crystal_description parallelepiped
_exptl_crystal_F_000 2360
_exptl_crystal_size_max 0.29
_exptl_crystal_size_mid 0.09
_exptl_crystal_size_min 0.07
_refine_diff_density_max 0.654
_refine_diff_density_min -0.537
_refine_diff_density_rms 0.089
_refine_ls_extinction_method none
_refine_ls_goodness_of_fit_ref 0.945
_refine_ls_hydrogen_treatment constr
_refine_ls_matrix_type full
_refine_ls_number_parameters 342
_refine_ls_number_reflns 4589
_refine_ls_number_restraints 0
_refine_ls_restrained_S_all 0.945
_refine_ls_R_factor_all 0.2103
_refine_ls_R_factor_gt 0.0821
_refine_ls_shift/su_max 0.021
_refine_ls_shift/su_mean 0.001
_refine_ls_structure_factor_coef Fsqd
_refine_ls_weighting_details 'calc w=1/[\s^2^(Fo^2^)+(0.1165P)^2^+0.0000P] where P=(Fo^2^+2Fc^2^)/3'
_refine_ls_weighting_scheme calc
_refine_ls_wR_factor_gt 0.1859
_refine_ls_wR_factor_ref 0.2414
_reflns_number_gt 1878
_reflns_number_total 4589
_reflns_threshold_expression >2sigma(I)
_cod_data_source_file ja0523082si20050409_060016.cif
_cod_data_source_block md3a
_cod_original_cell_volume 5578(2)
_cod_original_sg_symbol_H-M 'C 2/c'
_cod_database_code 4122198

loop_
_symmetry_equiv_pos_as_xyz
'x, y, z'
'-x, y, -z+1/2'
'x+1/2, y+1/2, z'
'-x+1/2, y+1/2, -z+1/2'
'-x, -y, -z'
'x, -y, z-1/2'
'-x+1/2, -y+1/2, -z'
'x+1/2, -y+1/2, z-1/2'

loop_
_atom_site_label
_atom_site_type_symbol
_atom_site_fract_x
_atom_site_fract_y
_atom_site_fract_z
_atom_site_U_iso_or_equiv
_atom_site_adp_type
_atom_site_occupancy
_atom_site_symmetry_multiplicity
_atom_site_calc_flag
_atom_site_refinement_flags
Mg1 Mg 0.0000 0.24815(15) 0.7500 0.0167(7) Uani 1 2 d S
Mg2 Mg 0.20485(14) 0.25473(12) 0.69232(9) 0.0269(6) Uani 1 1 d .
O1 O 0.1182(3) 0.1919(3) 0.6308(2) 0.0408(13) Uani 1 1 d .
O2 O 0.0079(3) 0.1632(2) 0.68456(18) 0.0245(11) Uani 1 1 d .
O3 O -0.0019(3) 0.3272(2) 0.67766(18) 0.0211(10) Uani 1 1 d .
O4 O 0.1385(3) 0.3466(2) 0.66017(19) 0.0249(11) Uani 1 1 d .
O5 O 0.1418(3) 0.2468(2) 0.77693(17) 0.0198(10) Uani 1 1 d .
O6 O 0.2707(3) 0.3060(2) 0.78016(19) 0.0307(12) Uani 1 1 d .
O7 O 0.2692(4) 0.1549(3) 0.7257(3) 0.0576(16) Uani 1 1 d .
N1 N 0.2504(5) 0.0344(4) 0.7512(4) 0.065(2) Uani 1 1 d .
C1 C 0.0512(5) 0.1536(3) 0.6402(3) 0.0262(17) Uani 1 1 d .
C2 C 0.0223(4) 0.0911(4) 0.5937(3) 0.0264(16) Uani 1 1 d .
C3 C -0.0461(5) 0.0441(4) 0.6024(3) 0.0335(18) Uani 1 1 d .
H3A H -0.0737 0.0507 0.6390 0.040 Uiso 1 1 calc R
C4 C -0.0753(5) -0.0119(4) 0.5593(3) 0.0388(19) Uani 1 1 d .
H4A H -0.1231 -0.0434 0.5663 0.047 Uiso 1 1 calc R
C5 C -0.0355(4) -0.0234(4) 0.5047(3) 0.0279(17) Uani 1 1 d .
C6 C 0.0635(4) 0.0802(4) 0.5418(3) 0.0330(17) Uani 1 1 d .
H6 H 0.1122 0.1117 0.5367 0.040 Uiso 1 1 calc R
C7 C 0.0538(5) 0.3557(3) 0.6482(3) 0.0236(16) Uani 1 1 d .
C8 C 0.0180(4) 0.4080(3) 0.5932(3) 0.0243(16) Uani 1 1 d .
C9 C -0.0747(4) 0.4142(4) 0.5674(3) 0.0328(18) Uani 1 1 d .
H9A H -0.1163 0.3855 0.5857 0.039 Uiso 1 1 calc R
C10 C -0.1071(4) 0.4605(4) 0.5165(3) 0.0351(19) Uani 1 1 d .
H10A H -0.1707 0.4647 0.5007 0.042 Uiso 1 1 calc R
C11 C -0.0469(4) 0.5022(3) 0.4873(3) 0.0232(16) Uani 1 1 d .
C12 C 0.0773(4) 0.4491(4) 0.5654(3) 0.0291(17) Uani 1 1 d .
H12 H 0.1405 0.4447 0.5822 0.035 Uiso 1 1 calc R
C13 C 0.2121(5) 0.2787(4) 0.8087(3) 0.0250(16) Uani 1 1 d .
C14 C 0.2324(4) 0.2794(3) 0.8808(3) 0.0212(15) Uani 1 1 d .
C15 C 0.2993(4) 0.3273(3) 0.9140(3) 0.0259(16) Uani 1 1 d .
H15A H 0.3277 0.3616 0.8900 0.031 Uiso 1 1 calc R
C16 C 0.3244(4) 0.3255(4) 0.9801(3) 0.0286(17) Uani 1 1 d .
H16A H 0.3692 0.3591 1.0016 0.034 Uiso 1 1 calc R
C17 C 0.2848(4) 0.2743(3) 1.0169(3) 0.0219(15) Uani 1 1 d .
C18 C 0.1906(4) 0.2302(3) 0.9142(3) 0.0245(16) Uani 1 1 d .
H18 H 0.1446 0.1985 0.8913 0.029 Uiso 1 1 calc R
C19 C 0.2341(5) 0.1058(4) 0.7540(4) 0.051(2) Uani 1 1 d .
H19A H 0.1920 0.1210 0.7798 0.062 Uiso 1 1 calc R
C20 C 0.2059(6) -0.0193(5) 0.7870(4) 0.065(3) Uani 1 1 d .
H20A H 0.1973 0.0031 0.8283 0.078 Uiso 1 1 calc R
H20B H 0.2454 -0.0634 0.7976 0.078 Uiso 1 1 calc R
C21 C 0.1168(6) -0.0427(5) 0.7484(5) 0.091(3) Uani 1 1 d .
H21A H 0.0888 -0.0785 0.7735 0.137 Uiso 1 1 calc R
H21B H 0.1253 -0.0657 0.7078 0.137 Uiso 1 1 calc R
H21C H 0.0773 0.0008 0.7385 0.137 Uiso 1 1 calc R
C22 C 0.3022(8) 0.0064(6) 0.6962(7) 0.115(5) Uani 1 1 d .
H22A H 0.2826 -0.0441 0.6813 0.138 Uiso 1 1 calc R
H22B H 0.2918 0.0404 0.6584 0.138 Uiso 1 1 calc R
C23 C 0.3892(9) 0.0071(7) 0.7268(6) 0.151(6) Uani 1 1 d .
H23A H 0.4275 -0.0095 0.6968 0.227 Uiso 1 1 calc R
H23B H 0.3974 -0.0262 0.7644 0.227 Uiso 1 1 calc R
H23C H 0.4065 0.0576 0.7415 0.227 Uiso 1 1 calc R
O8A O 0.3053(9) 0.2627(7) 0.6450(6) 0.043(4) Uiso 0.60 1 d P
O8B O 0.3001(12) 0.2817(9) 0.6385(8) 0.031(5) Uiso 0.40 1 d P
N2A N 0.4371(8) 0.2346(6) 0.6225(6) 0.056(3) Uiso 0.60 1 d P
N2B N 0.4291(11) 0.2625(9) 0.5790(9) 0.195(7) Uiso 0.40 1 d P
C25B C 0.4291(11) 0.2625(9) 0.5790(9) 0.195(7) Uiso 0.60 1 d P
C24A C 0.3804(16) 0.2655(12) 0.6462(11) 0.097(7) Uiso 0.60 1 d P
C24B C 0.3802(15) 0.2347(12) 0.6676(11) 0.048(6) Uiso 0.40 1 d P
C25 C 0.3729(9) 0.2171(8) 0.5234(7) 0.139(5) Uiso 1 1 d .
C26 C 0.3165(17) 0.1583(15) 0.5352(13) 0.096(9) Uiso 0.40 1 d P
C27A C 0.5357(12) 0.2178(10) 0.6557(9) 0.094(6) Uiso 0.60 1 d P
C27B C 0.520(3) 0.204(2) 0.591(2) 0.161(15) Uiso 0.40 1 d P
C28A C 0.5578(17) 0.1444(13) 0.6270(11) 0.075(9) Uiso 0.60 1 d P
C28B C 0.566(2) 0.159(2) 0.6138(17) 0.061(10) Uiso 0.40 1 d P

loop_
_atom_site_aniso_label
_atom_site_aniso_U_11
_atom_site_aniso_U_22
_atom_site_aniso_U_33
_atom_site_aniso_U_23
_atom_site_aniso_U_13
_atom_site_aniso_U_12
Mg1 0.0341(17) 0.0100(15) 0.0053(14) 0.000 0.0023(12) 0.000
Mg2 0.0400(14) 0.0205(12) 0.0200(12) -0.0037(10) 0.0052(10) -0.0007(11)
O1 0.058(4) 0.040(3) 0.028(3) -0.017(2) 0.018(3) -0.013(3)
O2 0.045(3) 0.016(2) 0.011(2) -0.0070(19) 0.002(2) 0.004(2)
O3 0.036(3) 0.016(2) 0.012(2) 0.0065(19) 0.005(2) 0.000(2)
O4 0.034(3) 0.019(2) 0.020(2) 0.006(2) 0.000(2) -0.001(2)
O5 0.031(2) 0.014(2) 0.012(2) -0.001(2) 0.0009(19) 0.003(2)
O6 0.038(3) 0.035(3) 0.016(2) 0.001(2) 0.001(2) -0.007(2)
O7 0.077(4) 0.031(3) 0.069(4) 0.009(3) 0.022(3) 0.017(3)
N1 0.084(6) 0.039(5) 0.086(6) 0.004(4) 0.048(5) 0.023(4)
C1 0.037(5) 0.015(4) 0.022(4) -0.001(3) -0.006(4) 0.006(3)
C2 0.036(4) 0.022(4) 0.020(4) -0.008(3) 0.001(3) 0.003(3)
C3 0.050(5) 0.033(4) 0.018(4) -0.011(3) 0.008(3) -0.006(4)
C4 0.049(5) 0.034(5) 0.037(4) -0.008(4) 0.017(4) -0.012(4)
C5 0.031(4) 0.030(4) 0.023(4) -0.005(3) 0.006(3) 0.001(3)
C6 0.044(5) 0.024(4) 0.030(4) -0.009(3) 0.006(3) -0.004(4)
C7 0.042(5) 0.014(4) 0.010(3) -0.002(3) -0.005(3) -0.004(3)
C8 0.034(4) 0.022(4) 0.016(3) 0.005(3) 0.002(3) -0.003(3)
C9 0.039(5) 0.034(4) 0.024(4) 0.018(3) 0.004(3) -0.002(4)
C10 0.026(4) 0.038(4) 0.039(4) 0.019(4) 0.003(3) -0.002(3)
C11 0.030(4) 0.022(4) 0.015(3) 0.011(3) 0.000(3) 0.001(3)
C12 0.031(4) 0.031(4) 0.024(4) 0.002(3) 0.005(3) -0.005(3)
C13 0.036(4) 0.017(4) 0.021(4) 0.005(3) 0.003(3) 0.004(3)
C14 0.029(4) 0.021(4) 0.013(3) -0.003(3) 0.003(3) 0.000(3)
C15 0.035(4) 0.023(4) 0.018(4) 0.001(3) 0.000(3) -0.006(3)
C16 0.036(4) 0.022(4) 0.024(4) -0.001(3) -0.005(3) -0.011(3)
C17 0.031(4) 0.023(4) 0.013(3) 0.002(3) 0.006(3) -0.002(3)
C18 0.026(4) 0.024(4) 0.018(4) -0.005(3) -0.007(3) 0.004(3)
C19 0.067(6) 0.031(5) 0.052(5) -0.002(4) 0.004(5) 0.022(5)
C20 0.078(7) 0.043(6) 0.079(7) 0.013(5) 0.028(6) 0.026(5)
C21 0.099(9) 0.074(8) 0.096(8) -0.025(7) 0.008(7) 0.009(7)
C22 0.118(11) 0.057(8) 0.163(14) -0.004(8) 0.013(10) 0.006(8)
C23 0.208(17) 0.093(10) 0.142(13) 0.060(9) 0.010(12) 0.020(12)

loop_
_atom_type_symbol
_atom_type_description
_atom_type_scat_dispersion_real
_atom_type_scat_dispersion_imag
_atom_type_scat_source
C C 0.0033 0.0016 'International Tables Vol C Tables 4.2.6.8 and 6.1.1.4'
H H 0.0000 0.0000 'International Tables Vol C Tables 4.2.6.8 and 6.1.1.4'
N N 0.0061 0.0033 'International Tables Vol C Tables 4.2.6.8 and 6.1.1.4'
O O 0.0106 0.0060 'International Tables Vol C Tables 4.2.6.8 and 6.1.1.4'
Mg Mg 0.0486 0.0363 'International Tables Vol C Tables 4.2.6.8 and 6.1.1.4'

loop_
_geom_angle_atom_site_label_1
_geom_angle_atom_site_label_2
_geom_angle_atom_site_label_3
_geom_angle
_geom_angle_site_symmetry_1
_geom_angle_site_symmetry_3
O2 Mg1 O2 84.9(2) . 2_556
O2 Mg1 O3 174.10(17) . 2_556
O2 Mg1 O3 90.98(15) 2_556 2_556
O2 Mg1 O3 90.98(15) . .
O2 Mg1 O3 174.10(17) 2_556 .
O3 Mg1 O3 93.4(2) 2_556 .
O2 Mg1 O5 88.86(16) . .
O2 Mg1 O5 90.17(16) 2_556 .
O3 Mg1 O5 86.90(16) 2_556 .
O3 Mg1 O5 94.00(16) . .
O2 Mg1 O5 90.17(16) . 2_556
O2 Mg1 O5 88.86(16) 2_556 2_556
O3 Mg1 O5 94.00(16) 2_556 2_556
O3 Mg1 O5 86.90(16) . 2_556
O5 Mg1 O5 178.7(3) . 2_556
O2 Mg1 Mg2 68.22(12) . .
O2 Mg1 Mg2 114.88(14) 2_556 .
O3 Mg1 Mg2 109.96(13) 2_556 .
O3 Mg1 Mg2 67.20(12) . .
O5 Mg1 Mg2 35.04(10) . .
O5 Mg1 Mg2 145.03(10) 2_556 .
O2 Mg1 Mg2 114.88(14) . 2_556
O2 Mg1 Mg2 68.22(12) 2_556 2_556
O3 Mg1 Mg2 67.20(12) 2_556 2_556
O3 Mg1 Mg2 109.96(13) . 2_556
O5 Mg1 Mg2 145.03(10) . 2_556
O5 Mg1 Mg2 35.04(10) 2_556 2_556
Mg2 Mg1 Mg2 176.14(11) . 2_556
O8A Mg2 O4 98.8(4) . .
O8A Mg2 O1 100.6(4) . .
O4 Mg2 O1 92.0(2) . .
O8A Mg2 O8B 10.4(7) . .
O4 Mg2 O8B 88.5(5) . .
O1 Mg2 O8B 102.5(5) . .
O8A Mg2 O7 83.2(4) . .
O4 Mg2 O7 177.3(2) . .
O1 Mg2 O7 85.8(2) . .
O8B Mg2 O7 93.5(5) . .
O8A Mg2 O6 97.7(4) . .
O4 Mg2 O6 92.72(19) . .
O1 Mg2 O6 160.2(2) . .
O8B Mg2 O6 96.8(5) . .
O7 Mg2 O6 88.8(2) . .
O8A Mg2 O5 156.5(4) . .
O4 Mg2 O5 93.48(17) . .
O1 Mg2 O5 98.94(19) . .
O8B Mg2 O5 158.4(5) . .
O7 Mg2 O5 85.30(19) . .
O6 Mg2 O5 61.60(17) . .
O8A Mg2 C13 126.8(4) . .
O4 Mg2 C13 96.4(2) . .
O1 Mg2 C13 129.5(2) . .
O8B Mg2 C13 127.4(5) . .
O7 Mg2 C13 83.8(2) . .
O6 Mg2 C13 30.81(18) . .
O5 Mg2 C13 31.02(17) . .
O8A Mg2 C24B 22.3(6) . .
O4 Mg2 C24B 118.2(5) . .
O1 Mg2 C24B 108.9(5) . .
O8B Mg2 C24B 31.3(7) . .
O7 Mg2 C24B 64.2(5) . .
O6 Mg2 C24B 85.6(5) . .
O5 Mg2 C24B 136.0(5) . .
C13 Mg2 C24B 110.3(5) . .
O8A Mg2 Mg1 169.8(4) . .
O4 Mg2 Mg1 74.33(14) . .
O1 Mg2 Mg1 72.53(15) . .
O8B Mg2 Mg1 161.7(5) . .
O7 Mg2 Mg1 103.45(18) . .
O6 Mg2 Mg1 90.30(14) . .
O5 Mg2 Mg1 33.56(10) . .
C13 Mg2 Mg1 62.29(17) . .
C24B Mg2 Mg1 167.0(5) . .
C1 O1 Mg2 130.2(4) . .
C1 O2 Mg1 134.6(4) . .
C7 O3 Mg1 137.1(4) . .
C7 O4 Mg2 126.8(4) . .
C13 O5 Mg1 146.4(4) . .
C13 O5 Mg2 86.9(4) . .
Mg1 O5 Mg2 111.40(17) . .
C13 O6 Mg2 89.6(4) . .
C19 O7 Mg2 124.1(5) . .
C19 N1 C20 121.1(7) . .
C19 N1 C22 117.6(8) . .
C20 N1 C22 120.0(7) . .
O2 C1 O1 126.0(6) . .
O2 C1 C2 117.6(6) . .
O1 C1 C2 116.3(6) . .
C6 C2 C3 119.2(6) . .
C6 C2 C1 120.5(6) . .
C3 C2 C1 120.3(6) . .
C4 C3 C2 121.2(6) . .
C4 C3 H3A 119.4 . .
C2 C3 H3A 119.4 . .
C3 C4 C5 120.9(6) . .
C3 C4 H4A 119.6 . .
C5 C4 H4A 119.6 . .
C5 C5 C4 118.9(7) 5_556 .
C5 C5 C6 117.8(7) 5_556 5_556
C4 C5 C6 123.3(6) . 5_556
C2 C6 C5 122.0(6) . 5_556
C2 C6 H6 119.0 . .
C5 C6 H6 119.0 5_556 .
O3 C7 O4 126.8(6) . .
O3 C7 C8 117.8(6) . .
O4 C7 C8 115.4(6) . .
C12 C8 C9 118.4(6) . .
C12 C8 C7 119.9(6) . .
C9 C8 C7 121.6(6) . .
C10 C9 C8 121.7(6) . .
C10 C9 H9A 119.2 . .
C8 C9 H9A 119.2 . .
C9 C10 C11 120.3(6) . .
C9 C10 H10A 119.8 . .
C11 C10 H10A 119.8 . .
C11 C11 C10 119.2(7) 5_566 .
C11 C11 C12 118.4(7) 5_566 5_566
C10 C11 C12 122.4(5) . 5_566
C8 C12 C11 122.0(6) . 5_566
C8 C12 H12 119.0 . .
C11 C12 H12 119.0 5_566 .
O6 C13 O5 121.0(6) . .
O6 C13 C14 117.4(6) . .
O5 C13 C14 121.4(6) . .
O6 C13 Mg2 59.6(3) . .
O5 C13 Mg2 62.1(3) . .
C14 C13 Mg2 166.9(5) . .
C18 C14 C15 120.4(6) . .
C18 C14 C13 119.9(6) . .
C15 C14 C13 119.6(6) . .
C16 C15 C14 121.1(6) . .
C16 C15 H15A 119.4 . .
C14 C15 H15A 119.4 . .
C15 C16 C17 120.7(6) . .
C15 C16 H16A 119.6 . .
C17 C16 H16A 119.6 . .
C16 C17 C18 122.8(6) . 7_557
C16 C17 C17 118.3(7) . 7_557
C18 C17 C17 118.9(7) 7_557 7_557
C14 C18 C17 120.5(6) . 7_557
C14 C18 H18 119.7 . .
C17 C18 H18 119.7 7_557 .
O7 C19 N1 125.3(8) . .
O7 C19 H19A 117.4 . .
N1 C19 H19A 117.4 . .
N1 C20 C21 111.4(8) . .
N1 C20 H20A 109.4 . .
C21 C20 H20A 109.4 . .
N1 C20 H20B 109.4 . .
C21 C20 H20B 109.4 . .
H20A C20 H20B 108.0 . .
C20 C21 H21A 109.5 . .
C20 C21 H21B 109.5 . .
H21A C21 H21B 109.5 . .
C20 C21 H21C 109.5 . .
H21A C21 H21C 109.5 . .
H21B C21 H21C 109.5 . .
C23 C22 N1 102.9(12) . .
C23 C22 H22A 111.2 . .
N1 C22 H22A 111.2 . .
C23 C22 H22B 111.2 . .
N1 C22 H22B 111.2 . .
H22A C22 H22B 109.1 . .
C22 C23 H23A 109.5 . .
C22 C23 H23B 109.5 . .
H23A C23 H23B 109.5 . .
C22 C23 H23C 109.5 . .
H23A C23 H23C 109.5 . .
H23B C23 H23C 109.5 . .
C24A O8A C24B 34.7(14) . .
C24A O8A Mg2 149.1(16) . .
C24B O8A Mg2 120.5(14) . .
C24A O8B C24B 28.1(13) . .
C24A O8B Mg2 130.6(16) . .
C24B O8B Mg2 103.6(13) . .
N2B N2A C24A 99.9(18) . .
N2B N2A C24B 128.4(19) . .
C24A N2A C24B 30.7(13) . .
N2B N2A C27A 115.5(16) . .
C24A N2A C27A 126.9(16) . .
C24B N2A C27A 111.0(14) . .
N2B N2A C27B 76.4(18) . .
C24A N2A C27B 172(2) . .
C24B N2A C27B 155(2) . .
C27A N2A C27B 50.8(15) . .
N2A N2B C25 111.3(17) . .
N2A N2B C27B 67.8(17) . .
C25 N2B C27B 94.9(18) . .
N2A N2B C24A 43.9(12) . .
C25 N2B C24A 112.5(14) . .
C27B N2B C24A 111(2) . .
C24B C24A O8A 81(3) . .
C24B C24A N2A 89(3) . .
O8A C24A N2A 139(2) . .
C24B C24A O8B 98(4) . .
O8A C24A O8B 17.6(12) . .
N2A C24A O8B 145(2) . .
C24B C24A N2B 123(4) . .
O8A C24A N2B 124.8(19) . .
N2A C24A N2B 36.1(10) . .
O8B C24A N2B 118.1(19) . .
C24A C24B O8A 64(3) . .
C24A C24B N2A 60(3) . .
O8A C24B N2A 112.0(18) . .
C24A C24B O8B 54(3) . .
O8A C24B O8B 11.1(11) . .
N2A C24B O8B 106.0(17) . .
C24A C24B Mg2 98(3) . .
O8A C24B Mg2 37.1(10) . .
N2A C24B Mg2 148.1(15) . .
O8B C24B Mg2 45.2(10) . .
C26 C25 N2B 121.8(17) . .
C27B C27A C28A 57(2) . .
C27B C27A C28B 46(2) . .
C28A C27A C28B 15.9(17) . .
C27B C27A N2A 68(2) . .
C28A C27A N2A 105.0(16) . .
C28B C27A N2A 104.7(18) . .
C28B C27B C27A 74(3) . .
C28B C27B C28A 15(2) . .
C27A C27B C28A 67(2) . .
C28B C27B N2A 122(4) . .
C27A C27B N2A 61(2) . .
C28A C27B N2A 107(3) . .
C28B C27B N2B 157(4) . .
C27A C27B N2B 90(3) . .
C28A C27B N2B 142(3) . .
N2A C27B N2B 35.8(12) . .
C27B C28A C27A 55.8(18) . .
C27B C28B C27A 60(3) . .

loop_
_geom_bond_atom_site_label_1
_geom_bond_atom_site_label_2
_geom_bond_distance
_geom_bond_site_symmetry_2
Mg1 O2 2.076(4) .
Mg1 O2 2.076(4) 2_556
Mg1 O3 2.078(4) 2_556
Mg1 O3 2.078(4) .
Mg1 O5 2.096(4) .
Mg1 O5 2.096(4) 2_556
Mg1 Mg2 3.530(2) .
Mg1 Mg2 3.530(2) 2_556
Mg2 O8A 1.971(13) .
Mg2 O4 1.981(5) .
Mg2 O1 1.995(5) .
Mg2 O8B 2.051(17) .
Mg2 O7 2.097(6) .
Mg2 O6 2.123(5) .
Mg2 O5 2.177(4) .
Mg2 C13 2.461(7) .
Mg2 C24B 2.81(2) .
O1 C1 1.269(7) .
O2 C1 1.249(7) .
O3 C7 1.248(7) .
O4 C7 1.260(7) .
O5 C13 1.270(7) .
O6 C13 1.261(7) .
O7 C19 1.241(9) .
N1 C19 1.315(9) .
N1 C20 1.465(10) .
N1 C22 1.597(13) .
C1 C2 1.499(8) .
C2 C6 1.369(8) .
C2 C3 1.374(8) .
C3 C4 1.368(9) .
C3 H3A 0.9500 .
C4 C5 1.410(8) .
C4 H4A 0.9500 .
C5 C5 1.407(12) 5_556
C5 C6 1.419(8) 5_556
C6 C5 1.419(8) 5_556
C6 H6 0.9500 .
C7 C8 1.505(8) .
C8 C12 1.375(8) .
C8 C9 1.395(8) .
C9 C10 1.368(8) .
C9 H9A 0.9500 .
C10 C11 1.409(8) .
C10 H10A 0.9500 .
C11 C11 1.407(11) 5_566
C11 C12 1.415(8) 5_566
C12 C11 1.415(8) 5_566
C12 H12 0.9500 .
C13 C14 1.481(8) .
C14 C18 1.362(8) .
C14 C15 1.402(8) .
C15 C16 1.363(8) .
C15 H15A 0.9500 .
C16 C17 1.410(8) .
C16 H16A 0.9500 .
C17 C18 1.421(8) 7_557
C17 C17 1.440(11) 7_557
C18 C17 1.421(8) 7_557
C18 H18 0.9500 .
C19 H19A 0.9500 .
C20 C21 1.483(10) .
C20 H20A 0.9900 .
C20 H20B 0.9900 .
C21 H21A 0.9800 .
C21 H21B 0.9800 .
C21 H21C 0.9800 .
C22 C23 1.338(13) .
C22 H22A 0.9900 .
C22 H22B 0.9900 .
C23 H23A 0.9800 .
C23 H23B 0.9800 .
C23 H23C 0.9800 .
O8A C24A 1.13(3) .
O8A C24B 1.24(2) .
O8B C24A 1.22(3) .
O8B C24B 1.50(3) .
N2A N2B 1.027(18) .
N2A C24A 1.21(2) .
N2A C24B 1.40(2) .
N2A C27A 1.54(2) .
N2A C27B 1.63(4) .
N2B C25 1.534(18) .
N2B C27B 1.71(4) .
N2B C24A 1.71(3) .
C24A C24B 0.71(3) .
C25 C26 1.41(3) .
C27A C27B 1.36(4) .
C27A C28A 1.52(3) .
C27A C28B 1.51(4) .
C27B C28B 1.12(5) .
C27B C28A 1.38(5) .
